data_7033609
loop_
_publ_author_name
'Luan, Fang'
'Yan, Pengfei'
'Zhu, Jing'
'Liu, Tianqi'
'Zou, Xiaoyan'
'Li, Guangming'

_publ_section_title
;
 A salen-type Dy4 single-molecule magnet with an enhanced energy barrier
 and its analogues.
;
_journal_issue 9
_journal_name_full 'Dalton transactions (Cambridge, England : 2003)'
_journal_page_first 4046
_journal_page_last 4053
_journal_paper_doi 10.1039/c4dt02607a
_journal_volume 44
_journal_year 2015
_chemical_formula_moiety ' C88 H100 Dy4 N10 O24, 2(N O3), 0.66(O4), 0.66(O2)  '
_chemical_formula_sum 'C88 H100 Dy4 N12 O33.96'
_chemical_formula_weight 2519.17
_chemical_name_systematic
;
 ?
;
_space_group_IT_number 2
_symmetry_cell_setting triclinic
_symmetry_space_group_name_Hall '-P 1'
_symmetry_space_group_name_H-M 'P -1'
_atom_sites_solution_hydrogens geom
_atom_sites_solution_primary direct
_atom_sites_solution_secondary difmap
_audit_creation_method SHELXL-97
_audit_update_record
;
2014-10-08 deposited with the CCDC.
2015-01-09 downloaded from the CCDC.
;
_cell_angle_alpha 111.061(5)
_cell_angle_beta 104.181(4)
_cell_angle_gamma 107.967(5)
_cell_formula_units_Z 1
_cell_length_a 14.4293(7)
_cell_length_b 14.5421(9)
_cell_length_c 14.7018(8)
_cell_measurement_temperature 293(2)
_cell_volume 2508.8(3)
_computing_cell_refinement 'RAPID-AUTO (Rigaku 1998 <i>RAPID-AUTO</i>)'
_computing_data_collection 'RAPID-AUTO (Rigaku 1998 <i>RAPID-AUTO</i>)'
_computing_data_reduction 'CrystalClear (Rigaku/MSC, 2002)'
_computing_molecular_graphics 'SHELXTL (Sheldrick, 2008)'
_computing_publication_material SHELXL-97
_computing_structure_refinement 'SHELXL-97 (Sheldrick, 2008)'
_computing_structure_solution 'SHELXS-97 (Sheldrick, 2008)'
_diffrn_ambient_temperature 293(2)
_diffrn_measured_fraction_theta_full 0.998
_diffrn_measured_fraction_theta_max 0.998
_diffrn_radiation_monochromator graphite
_diffrn_radiation_source 'fine-focus sealed tube'
_diffrn_radiation_type MoK\a
_diffrn_radiation_wavelength 0.71073
_diffrn_reflns_av_R_equivalents 0.0339
_diffrn_reflns_av_sigmaI/netI 0.0537
_diffrn_reflns_limit_h_max 17
_diffrn_reflns_limit_h_min -17
_diffrn_reflns_limit_k_max 17
_diffrn_reflns_limit_k_min -17
_diffrn_reflns_limit_l_max 17
_diffrn_reflns_limit_l_min -17
_diffrn_reflns_number 19128
_diffrn_reflns_theta_full 25.00
_diffrn_reflns_theta_max 25.00
_diffrn_reflns_theta_min 2.86
_exptl_absorpt_coefficient_mu 3.030
_exptl_absorpt_correction_T_max 0.580
_exptl_absorpt_correction_T_min 0.503
_exptl_absorpt_correction_type multi-scan
_exptl_absorpt_process_details 'ABSCOR (Higashi, 1995)'
_exptl_crystal_colour yellow
_exptl_crystal_density_diffrn 1.667
_exptl_crystal_density_method 'not measured'
_exptl_crystal_description block
_exptl_crystal_F_000 1247.7
_exptl_crystal_size_max 0.23
_exptl_crystal_size_mid 0.22
_exptl_crystal_size_min 0.18
_refine_diff_density_max 1.169
_refine_diff_density_min -0.706
_refine_diff_density_rms 0.118
_refine_ls_extinction_method none
_refine_ls_goodness_of_fit_ref 1.074
_refine_ls_hydrogen_treatment constr
_refine_ls_matrix_type full
_refine_ls_number_parameters 632
_refine_ls_number_reflns 8834
_refine_ls_number_restraints 2
_refine_ls_restrained_S_all 1.074
_refine_ls_R_factor_all 0.0516
_refine_ls_R_factor_gt 0.0351
_refine_ls_shift/su_max 0.001
_refine_ls_shift/su_mean 0.000
_refine_ls_structure_factor_coef Fsqd
_refine_ls_weighting_details 'calc w=1/[\s^2^(Fo^2^)+(0.0343P)^2^+3.6472P] where P=(Fo^2^+2Fc^2^)/3'
_refine_ls_weighting_scheme calc
_refine_ls_wR_factor_gt 0.0819
_refine_ls_wR_factor_ref 0.0930
_reflns_number_gt 6938
_reflns_number_total 8834
_reflns_threshold_expression >2sigma(I)
_cod_data_source_file c4dt02607a2.cif
_cod_data_source_block 69-1
_cod_depositor_comments 'Adding full bibliography for 7033609--7033612.cif.'
_cod_original_sg_symbol_Hall ' -P 1 '
_cod_original_sg_symbol_H-M 'P -1 '
_cod_original_formula_sum ' C88 H100 Dy4 N12 O33.96  '
_cod_database_code 7033609

loop_
_symmetry_equiv_pos_as_xyz
'x, y, z'
'-x, -y, -z'

loop_
_atom_site_label
_atom_site_type_symbol
_atom_site_fract_x
_atom_site_fract_y
_atom_site_fract_z
_atom_site_U_iso_or_equiv
_atom_site_adp_type
_atom_site_occupancy
_atom_site_symmetry_multiplicity
_atom_site_calc_flag
_atom_site_refinement_flags
C1 C 0.1052(5) 0.1087(5) 0.2712(5) 0.0351(14) Uani 1 1 d .
C2 C 0.0114(5) 0.0837(5) 0.1877(5) 0.0346(14) Uani 1 1 d .
C3 C -0.0366(5) -0.0145(5) 0.0952(5) 0.0438(16) Uani 1 1 d .
H3 H -0.0996 -0.0316 0.0427 0.053 Uiso 1 1 calc R
C4 C 0.0078(6) -0.0885(6) 0.0792(5) 0.0478(17) Uani 1 1 d .
H4 H -0.0242 -0.1533 0.0155 0.057 Uiso 1 1 calc R
C5 C 0.0979(5) -0.0656(5) 0.1570(6) 0.0438(17) Uani 1 1 d .
H5 H 0.1275 -0.1150 0.1462 0.053 Uiso 1 1 calc R
C6 C 0.1471(5) 0.0324(5) 0.2544(5) 0.0370(15) Uani 1 1 d .
C7 C 0.2396(5) 0.0510(5) 0.3360(6) 0.0418(16) Uani 1 1 d .
H7 H 0.2635 -0.0030 0.3235 0.050 Uiso 1 1 calc R
C8 C 0.3856(5) 0.1643(5) 0.5145(5) 0.0401(16) Uani 1 1 d .
H8 H 0.3707 0.1026 0.5303 0.048 Uiso 1 1 calc R
C9 C 0.4818(5) 0.1812(7) 0.4850(6) 0.060(2) Uani 1 1 d .
H9A H 0.4676 0.1145 0.4247 0.072 Uiso 1 1 calc R
H9B H 0.4949 0.2392 0.4650 0.072 Uiso 1 1 calc R
C10 C 0.5782(6) 0.2113(8) 0.5784(7) 0.071(2) Uani 1 1 d .
H10A H 0.5670 0.1504 0.5941 0.085 Uiso 1 1 calc R
H10B H 0.6395 0.2247 0.5600 0.085 Uiso 1 1 calc R
C11 C 0.6001(6) 0.3117(8) 0.6755(7) 0.073(2) Uani 1 1 d .
H11A H 0.6180 0.3741 0.6619 0.087 Uiso 1 1 calc R
H11B H 0.6608 0.3269 0.7346 0.087 Uiso 1 1 calc R
C12 C 0.5053(5) 0.2971(7) 0.7051(6) 0.0564(19) Uani 1 1 d .
H12A H 0.5208 0.3648 0.7651 0.068 Uiso 1 1 calc R
H12B H 0.4923 0.2402 0.7265 0.068 Uiso 1 1 calc R
C13 C 0.4062(5) 0.2664(6) 0.6125(5) 0.0421(16) Uani 1 1 d .
H13 H 0.4160 0.3275 0.5960 0.050 Uiso 1 1 calc R
C14 C 0.2605(5) 0.2968(5) 0.6338(5) 0.0365(15) Uani 1 1 d .
H14 H 0.2813 0.3486 0.6108 0.044 Uiso 1 1 calc R
C15 C 0.1685(5) 0.2813(5) 0.6633(5) 0.0346(14) Uani 1 1 d .
C16 C 0.1510(5) 0.2221(5) 0.7198(5) 0.0440(17) Uani 1 1 d .
H16 H 0.1972 0.1928 0.7376 0.053 Uiso 1 1 calc R
C17 C 0.0665(5) 0.2073(6) 0.7489(6) 0.0483(18) Uani 1 1 d .
H17 H 0.0550 0.1667 0.7849 0.058 Uiso 1 1 calc R
C18 C -0.0028(5) 0.2525(5) 0.7250(5) 0.0429(16) Uani 1 1 d .
H18 H -0.0595 0.2432 0.7457 0.051 Uiso 1 1 calc R
C19 C 0.0148(5) 0.3110(5) 0.6704(5) 0.0337(14) Uani 1 1 d .
C20 C 0.0987(5) 0.3242(5) 0.6358(5) 0.0307(13) Uani 1 1 d .
C21 C -0.1229(5) 0.1402(6) 0.1360(5) 0.0456(17) Uani 1 1 d .
H21A H -0.1193 0.1247 0.0681 0.068 Uiso 1 1 calc R
H21B H -0.1381 0.2024 0.1604 0.068 Uiso 1 1 calc R
H21C H -0.1783 0.0778 0.1293 0.068 Uiso 1 1 calc R
C22 C -0.1451(5) 0.3358(6) 0.6566(7) 0.056(2) Uani 1 1 d .
H22A H -0.1859 0.2576 0.6172 0.084 Uiso 1 1 calc R
H22B H -0.1832 0.3699 0.6287 0.084 Uiso 1 1 calc R
H22C H -0.1335 0.3600 0.7302 0.084 Uiso 1 1 calc R
C23 C 0.0519(5) 0.3885(5) 0.1939(5) 0.0326(14) Uani 1 1 d .
C24 C -0.0098(5) 0.3940(5) 0.1081(5) 0.0386(15) Uani 1 1 d .
C25 C 0.0243(5) 0.3903(5) 0.0259(5) 0.0448(17) Uani 1 1 d .
H25 H -0.0177 0.3912 -0.0326 0.054 Uiso 1 1 calc R
C26 C 0.1169(6) 0.3854(6) 0.0302(6) 0.0513(19) Uani 1 1 d .
H26 H 0.1403 0.3881 -0.0228 0.062 Uiso 1 1 calc R
C27 C 0.1779(5) 0.3764(6) 0.1128(5) 0.0470(17) Uani 1 1 d .
H27 H 0.2408 0.3711 0.1142 0.056 Uiso 1 1 calc R
C28 C 0.1444(5) 0.3754(5) 0.1930(5) 0.0372(15) Uani 1 1 d .
C29 C -0.1144(5) 0.3917(5) 0.0937(5) 0.0412(16) Uani 1 1 d .
H29 H -0.1584 0.3725 0.0254 0.049 Uiso 1 1 calc R
C30 C -0.2669(5) 0.3881(6) 0.1248(5) 0.0428(16) Uani 1 1 d .
H30 H -0.3049 0.3103 0.0723 0.051 Uiso 1 1 calc R
C31 C -0.2972(5) 0.4489(6) 0.0675(6) 0.0545(19) Uani 1 1 d .
H31A H -0.2780 0.4321 0.0067 0.065 Uiso 1 1 calc R
H31B H -0.2573 0.5271 0.1149 0.065 Uiso 1 1 calc R
C32 C -0.4149(6) 0.4189(7) 0.0299(6) 0.069(2) Uani 1 1 d .
H32A H -0.4281 0.4689 0.0049 0.083 Uiso 1 1 calc R
H32B H -0.4536 0.3456 -0.0299 0.083 Uiso 1 1 calc R
C33 C -0.4570(6) 0.4229(7) 0.1142(7) 0.066(2) Uani 1 1 d .
H33A H -0.5340 0.3906 0.0815 0.079 Uiso 1 1 calc R
H33B H -0.4320 0.4990 0.1652 0.079 Uiso 1 1 calc R
C34 C -0.4241(5) 0.3633(6) 0.1739(6) 0.0533(19) Uani 1 1 d .
H34A H -0.4440 0.3789 0.2342 0.064 Uiso 1 1 calc R
H34B H -0.4610 0.2848 0.1271 0.064 Uiso 1 1 calc R
C35 C -0.3058(5) 0.3997(6) 0.2121(6) 0.0435(16) Uani 1 1 d .
H35 H -0.2736 0.4787 0.2600 0.052 Uiso 1 1 calc R
C36 C -0.3131(5) 0.2699(5) 0.2791(5) 0.0418(16) Uani 1 1 d .
H36 H -0.3865 0.2439 0.2479 0.050 Uiso 1 1 calc R
C37 C -0.2746(5) 0.2103(5) 0.3278(5) 0.0385(15) Uani 1 1 d .
C38 C -0.3510(5) 0.1244(6) 0.3299(6) 0.057(2) Uani 1 1 d .
H38 H -0.4211 0.1145 0.3089 0.068 Uiso 1 1 calc R
C39 C -0.3260(6) 0.0559(7) 0.3612(7) 0.065(2) Uani 1 1 d .
H39 H -0.3781 0.0015 0.3640 0.079 Uiso 1 1 calc R
C40 C -0.2234(5) 0.0659(6) 0.3894(6) 0.0538(19) Uani 1 1 d .
H40 H -0.2068 0.0173 0.4095 0.065 Uiso 1 1 calc R
C41 C -0.1463(5) 0.1476(5) 0.3875(5) 0.0378(15) Uani 1 1 d .
C42 C -0.1690(5) 0.2248(5) 0.3605(5) 0.0325(14) Uani 1 1 d .
C43 C 0.2914(6) 0.3513(7) 0.2850(7) 0.064(2) Uani 1 1 d .
H43A H 0.2786 0.2898 0.2213 0.097 Uiso 1 1 calc R
H43B H 0.3165 0.3403 0.3452 0.097 Uiso 1 1 calc R
H43C H 0.3439 0.4169 0.2936 0.097 Uiso 1 1 calc R
C44 C -0.0181(5) 0.0820(5) 0.4302(6) 0.0488(18) Uani 1 1 d .
H44A H -0.0296 0.0823 0.4919 0.073 Uiso 1 1 calc R
H44B H 0.0548 0.0982 0.4422 0.073 Uiso 1 1 calc R
H44C H -0.0634 0.0111 0.3698 0.073 Uiso 1 1 calc R
Dy1 Dy 0.08547(2) 0.32984(2) 0.39760(2) 0.02950(9) Uani 1 1 d .
Dy2 Dy -0.06759(2) 0.46914(2) 0.35867(2) 0.02580(9) Uani 1 1 d .
N1 N 0.3124(4) 0.2406(4) 0.6393(4) 0.0422(13) Uani 1 1 d .
N2 N 0.2909(4) 0.1392(4) 0.4258(4) 0.0391(13) Uani 1 1 d D
H21 H 0.2548 0.1810 0.4309 0.047 Uiso 1 1 d RD
N3 N -0.1522(4) 0.4133(4) 0.1652(4) 0.0374(12) Uani 1 1 d .
N4 N -0.2574(4) 0.3536(4) 0.2745(4) 0.0341(12) Uani 1 1 d .
N5 N 0.3366(4) 0.5326(5) 0.5223(5) 0.0471(14) Uani 1 1 d .
N6 N 0.6811(9) 0.1561(10) 0.8116(10) 0.128(4) Uani 1 1 d .
O1 O 0.1477(3) 0.2012(3) 0.3602(3) 0.0384(10) Uani 1 1 d .
O2 O -0.0232(3) 0.1637(3) 0.2111(3) 0.0424(11) Uani 1 1 d .
O3 O 0.1085(3) 0.3815(3) 0.5812(3) 0.0303(9) Uani 1 1 d .
O4 O -0.0444(3) 0.3656(3) 0.6474(3) 0.0355(10) Uani 1 1 d .
O5 O 0.0270(3) 0.3926(3) 0.2764(3) 0.0333(9) Uani 1 1 d .
O6 O 0.1935(3) 0.3617(4) 0.2771(4) 0.0477(12) Uani 1 1 d .
O7 O -0.0897(3) 0.3044(3) 0.3633(3) 0.0289(9) Uani 1 1 d .
O8 O -0.0422(3) 0.1634(3) 0.4105(4) 0.0393(10) Uani 1 1 d .
O9 O 0.2719(3) 0.4372(4) 0.5017(4) 0.0421(11) Uani 1 1 d .
O10 O 0.3004(4) 0.5896(4) 0.4948(5) 0.0626(15) Uani 1 1 d .
O11 O 0.4313(4) 0.5647(5) 0.5700(5) 0.089(2) Uani 1 1 d .
O12 O 0.0908(3) 0.5049(3) 0.4848(3) 0.0265(8) Uani 1 1 d D
H121 H 0.1531 0.5483 0.4988 0.032 Uiso 1 1 d RD
O13 O 0.7564(8) 0.2031(9) 0.7995(9) 0.155(4) Uani 1 1 d .
O14 O 0.6581(12) 0.1959(13) 0.8748(11) 0.311(11) Uani 1 1 d .
O15 O 0.6193(8) 0.0657(8) 0.7465(9) 0.192(6) Uani 1 1 d .
O16A O 0.3936(16) 0.0543(18) 0.0776(18) 0.103(6) Uiso 0.33 1 d P
O17A O 0.364(2) 0.095(2) -0.062(2) 0.153(10) Uiso 0.33 1 d P
O16B O 0.314(2) 0.154(2) -0.105(2) 0.149(10) Uiso 0.33 1 d P
O17B O 0.322(3) 0.120(3) 0.094(3) 0.202(14) Uiso 0.33 1 d P
O17C O 0.306(2) 0.164(2) 0.022(3) 0.157(10) Uiso 0.33 1 d P
O16C O 0.364(2) 0.094(2) 0.154(2) 0.135(9) Uiso 0.33 1 d P

loop_
_atom_site_aniso_label
_atom_site_aniso_U_11
_atom_site_aniso_U_22
_atom_site_aniso_U_33
_atom_site_aniso_U_23
_atom_site_aniso_U_13
_atom_site_aniso_U_12
C1 0.041(4) 0.030(4) 0.040(4) 0.014(3) 0.023(3) 0.019(3)
C2 0.045(4) 0.026(3) 0.035(4) 0.012(3) 0.020(3) 0.019(3)
C3 0.046(4) 0.043(4) 0.043(4) 0.021(3) 0.020(3) 0.018(3)
C4 0.064(5) 0.041(4) 0.033(4) 0.012(3) 0.021(4) 0.021(4)
C5 0.059(4) 0.033(4) 0.054(5) 0.021(3) 0.036(4) 0.027(3)
C6 0.038(3) 0.034(4) 0.043(4) 0.015(3) 0.022(3) 0.019(3)
C7 0.048(4) 0.034(4) 0.058(5) 0.024(4) 0.032(4) 0.025(3)
C8 0.040(4) 0.037(4) 0.057(4) 0.025(3) 0.026(3) 0.023(3)
C9 0.042(4) 0.071(6) 0.068(5) 0.029(5) 0.027(4) 0.028(4)
C10 0.041(4) 0.087(7) 0.086(7) 0.035(6) 0.029(4) 0.034(4)
C11 0.042(4) 0.088(7) 0.080(6) 0.035(6) 0.019(4) 0.029(4)
C12 0.051(4) 0.062(5) 0.056(5) 0.024(4) 0.018(4) 0.033(4)
C13 0.047(4) 0.044(4) 0.057(5) 0.031(4) 0.030(4) 0.030(3)
C14 0.044(4) 0.039(4) 0.037(4) 0.023(3) 0.020(3) 0.020(3)
C15 0.043(4) 0.031(4) 0.040(4) 0.016(3) 0.023(3) 0.024(3)
C16 0.068(5) 0.043(4) 0.047(4) 0.029(4) 0.035(4) 0.037(4)
C17 0.060(4) 0.051(5) 0.060(5) 0.039(4) 0.037(4) 0.029(4)
C18 0.050(4) 0.043(4) 0.053(4) 0.030(4) 0.034(4) 0.024(3)
C19 0.036(3) 0.033(4) 0.038(4) 0.017(3) 0.019(3) 0.017(3)
C20 0.044(3) 0.020(3) 0.033(3) 0.011(3) 0.021(3) 0.017(3)
C21 0.044(4) 0.045(4) 0.042(4) 0.015(3) 0.010(3) 0.025(3)
C22 0.040(4) 0.053(5) 0.095(6) 0.043(5) 0.038(4) 0.025(4)
C23 0.046(4) 0.026(3) 0.030(3) 0.013(3) 0.023(3) 0.014(3)
C24 0.052(4) 0.036(4) 0.034(4) 0.018(3) 0.024(3) 0.020(3)
C25 0.059(4) 0.046(4) 0.039(4) 0.024(3) 0.027(4) 0.025(4)
C26 0.073(5) 0.048(5) 0.046(4) 0.025(4) 0.041(4) 0.024(4)
C27 0.052(4) 0.045(4) 0.045(4) 0.016(3) 0.030(4) 0.020(3)
C28 0.049(4) 0.031(4) 0.035(4) 0.013(3) 0.022(3) 0.020(3)
C29 0.055(4) 0.038(4) 0.032(4) 0.017(3) 0.017(3) 0.021(3)
C30 0.044(4) 0.048(4) 0.033(4) 0.020(3) 0.007(3) 0.021(3)
C31 0.057(4) 0.061(5) 0.059(5) 0.037(4) 0.022(4) 0.031(4)
C32 0.067(5) 0.096(7) 0.061(6) 0.048(5) 0.017(5) 0.050(5)
C33 0.055(5) 0.081(6) 0.076(6) 0.047(5) 0.016(4) 0.043(5)
C34 0.044(4) 0.060(5) 0.052(5) 0.027(4) 0.010(4) 0.025(4)
C35 0.040(4) 0.046(4) 0.050(4) 0.027(4) 0.014(3) 0.023(3)
C36 0.031(3) 0.041(4) 0.048(4) 0.020(3) 0.011(3) 0.013(3)
C37 0.033(3) 0.036(4) 0.046(4) 0.022(3) 0.018(3) 0.011(3)
C38 0.042(4) 0.062(5) 0.082(6) 0.048(5) 0.031(4) 0.021(4)
C39 0.047(4) 0.062(6) 0.101(7) 0.059(5) 0.033(5) 0.014(4)
C40 0.052(4) 0.043(5) 0.063(5) 0.037(4) 0.013(4) 0.012(4)
C41 0.042(4) 0.028(4) 0.043(4) 0.017(3) 0.015(3) 0.016(3)
C42 0.037(3) 0.030(4) 0.033(3) 0.017(3) 0.015(3) 0.013(3)
C43 0.066(5) 0.091(7) 0.075(6) 0.048(5) 0.046(5) 0.057(5)
C44 0.056(4) 0.035(4) 0.062(5) 0.027(4) 0.020(4) 0.025(3)
Dy1 0.03489(17) 0.02807(17) 0.03048(17) 0.01311(13) 0.01566(13) 0.01847(13)
Dy2 0.03120(16) 0.02455(16) 0.02595(16) 0.01247(12) 0.01403(12) 0.01459(12)
N1 0.054(3) 0.044(4) 0.054(4) 0.031(3) 0.033(3) 0.032(3)
N2 0.033(3) 0.040(3) 0.050(4) 0.019(3) 0.021(3) 0.023(3)
N3 0.042(3) 0.039(3) 0.039(3) 0.020(3) 0.020(3) 0.021(3)
N4 0.032(3) 0.035(3) 0.037(3) 0.018(3) 0.012(2) 0.017(2)
N5 0.039(3) 0.055(4) 0.050(4) 0.021(3) 0.025(3) 0.021(3)
N6 0.092(8) 0.113(10) 0.111(9) -0.009(7) 0.040(7) 0.039(7)
O1 0.045(2) 0.032(3) 0.038(3) 0.011(2) 0.014(2) 0.025(2)
O2 0.044(3) 0.037(3) 0.038(3) 0.009(2) 0.010(2) 0.024(2)
O3 0.039(2) 0.032(2) 0.032(2) 0.020(2) 0.0187(19) 0.0186(19)
O4 0.032(2) 0.035(3) 0.050(3) 0.025(2) 0.022(2) 0.016(2)
O5 0.044(2) 0.037(3) 0.028(2) 0.015(2) 0.022(2) 0.024(2)
O6 0.044(3) 0.067(3) 0.051(3) 0.029(3) 0.030(2) 0.037(2)
O7 0.037(2) 0.022(2) 0.036(2) 0.0153(19) 0.0194(19) 0.0152(18)
O8 0.045(3) 0.032(3) 0.052(3) 0.025(2) 0.020(2) 0.023(2)
O9 0.038(2) 0.038(3) 0.050(3) 0.022(2) 0.019(2) 0.013(2)
O10 0.062(3) 0.054(4) 0.093(4) 0.044(3) 0.041(3) 0.029(3)
O11 0.037(3) 0.089(5) 0.122(6) 0.044(4) 0.021(3) 0.018(3)
O12 0.031(2) 0.024(2) 0.029(2) 0.0138(18) 0.0156(18) 0.0126(17)
O13 0.127(7) 0.174(10) 0.232(12) 0.138(10) 0.070(8) 0.095(7)
O14 0.264(16) 0.291(18) 0.159(12) -0.067(11) 0.120(12) 0.039(13)
O15 0.125(8) 0.103(8) 0.200(11) -0.040(7) 0.062(8) 0.011(6)

loop_
_atom_type_symbol
_atom_type_description
_atom_type_scat_dispersion_real
_atom_type_scat_dispersion_imag
_atom_type_scat_source
C C 0.0033 0.0016 'International Tables Vol C Tables 4.2.6.8 and 6.1.1.4'
H H 0.0000 0.0000 'International Tables Vol C Tables 4.2.6.8 and 6.1.1.4'
Dy Dy -0.1892 4.4098 'International Tables Vol C Tables 4.2.6.8 and 6.1.1.4'
N N 0.0061 0.0033 'International Tables Vol C Tables 4.2.6.8 and 6.1.1.4'
O O 0.0106 0.0060 'International Tables Vol C Tables 4.2.6.8 and 6.1.1.4'

loop_
_geom_angle_atom_site_label_1
_geom_angle_atom_site_label_2
_geom_angle_atom_site_label_3
_geom_angle
_geom_angle_site_symmetry_1
_geom_angle_site_symmetry_3
O1 C1 C6 123.1(6) . .
O1 C1 C2 119.1(5) . .
C6 C1 C2 117.8(6) . .
O2 C2 C3 126.3(6) . .
O2 C2 C1 113.6(5) . .
C3 C2 C1 120.1(6) . .
C2 C3 C4 121.1(6) . .
C2 C3 H3 119.4 . .
C4 C3 H3 119.4 . .
C5 C4 C3 119.7(6) . .
C5 C4 H4 120.1 . .
C3 C4 H4 120.1 . .
C4 C5 C6 120.7(6) . .
C4 C5 H5 119.7 . .
C6 C5 H5 119.7 . .
C1 C6 C5 120.5(6) . .
C1 C6 C7 120.7(6) . .
C5 C6 C7 118.8(6) . .
N2 C7 C6 122.8(6) . .
N2 C7 H7 118.6 . .
C6 C7 H7 118.6 . .
N2 C8 C9 110.9(5) . .
N2 C8 C13 108.2(5) . .
C9 C8 C13 111.5(6) . .
N2 C8 H8 108.7 . .
C9 C8 H8 108.7 . .
C13 C8 H8 108.7 . .
C10 C9 C8 109.8(6) . .
C10 C9 H9A 109.7 . .
C8 C9 H9A 109.7 . .
C10 C9 H9B 109.7 . .
C8 C9 H9B 109.7 . .
H9A C9 H9B 108.2 . .
C11 C10 C9 111.5(7) . .
C11 C10 H10A 109.3 . .
C9 C10 H10A 109.3 . .
C11 C10 H10B 109.3 . .
C9 C10 H10B 109.3 . .
H10A C10 H10B 108.0 . .
C10 C11 C12 111.7(7) . .
C10 C11 H11A 109.3 . .
C12 C11 H11A 109.3 . .
C10 C11 H11B 109.3 . .
C12 C11 H11B 109.3 . .
H11A C11 H11B 107.9 . .
C11 C12 C13 111.4(6) . .
C11 C12 H12A 109.3 . .
C13 C12 H12A 109.3 . .
C11 C12 H12B 109.3 . .
C13 C12 H12B 109.3 . .
H12A C12 H12B 108.0 . .
N1 C13 C12 110.3(5) . .
N1 C13 C8 107.9(5) . .
C12 C13 C8 109.8(5) . .
N1 C13 H13 109.6 . .
C12 C13 H13 109.6 . .
C8 C13 H13 109.6 . .
N1 C14 C15 121.3(5) . .
N1 C14 H14 119.4 . .
C15 C14 H14 119.4 . .
C20 C15 C16 119.7(5) . .
C20 C15 C14 120.9(5) . .
C16 C15 C14 119.4(5) . .
C17 C16 C15 120.5(6) . .
C17 C16 H16 119.7 . .
C15 C16 H16 119.7 . .
C16 C17 C18 120.8(6) . .
C16 C17 H17 119.6 . .
C18 C17 H17 119.6 . .
C19 C18 C17 118.6(5) . .
C19 C18 H18 120.7 . .
C17 C18 H18 120.7 . .
C18 C19 O4 124.2(5) . .
C18 C19 C20 121.9(6) . .
O4 C19 C20 113.8(5) . .
O3 C20 C15 124.1(5) . .
O3 C20 C19 117.6(5) . .
C15 C20 C19 118.3(5) . .
O2 C21 H21A 109.5 . .
O2 C21 H21B 109.5 . .
H21A C21 H21B 109.5 . .
O2 C21 H21C 109.5 . .
H21A C21 H21C 109.5 . .
H21B C21 H21C 109.5 . .
O4 C22 H22A 109.5 . .
O4 C22 H22B 109.5 . .
H22A C22 H22B 109.5 . .
O4 C22 H22C 109.5 . .
H22A C22 H22C 109.5 . .
H22B C22 H22C 109.5 . .
O5 C23 C24 123.7(5) . .
O5 C23 C28 117.4(5) . .
C24 C23 C28 118.8(5) . .
C23 C24 C25 119.1(6) . .
C23 C24 C29 123.1(5) . .
C25 C24 C29 117.5(6) . .
C26 C25 C24 121.2(6) . .
C26 C25 H25 119.4 . .
C24 C25 H25 119.4 . .
C25 C26 C27 120.8(6) . .
C25 C26 H26 119.6 . .
C27 C26 H26 119.6 . .
C28 C27 C26 119.5(6) . .
C28 C27 H27 120.3 . .
C26 C27 H27 120.3 . .
O6 C28 C27 126.1(6) . .
O6 C28 C23 113.5(5) . .
C27 C28 C23 120.4(6) . .
N3 C29 C24 127.0(6) . .
N3 C29 H29 116.5 . .
C24 C29 H29 116.5 . .
N3 C30 C35 110.2(5) . .
N3 C30 C31 115.7(5) . .
C35 C30 C31 112.0(6) . .
N3 C30 H30 106.1 . .
C35 C30 H30 106.1 . .
C31 C30 H30 106.1 . .
C30 C31 C32 112.2(6) . .
C30 C31 H31A 109.2 . .
C32 C31 H31A 109.2 . .
C30 C31 H31B 109.2 . .
C32 C31 H31B 109.2 . .
H31A C31 H31B 107.9 . .
C33 C32 C31 113.6(6) . .
C33 C32 H32A 108.9 . .
C31 C32 H32A 108.9 . .
C33 C32 H32B 108.9 . .
C31 C32 H32B 108.9 . .
H32A C32 H32B 107.7 . .
C32 C33 C34 114.0(6) . .
C32 C33 H33A 108.7 . .
C34 C33 H33A 108.7 . .
C32 C33 H33B 108.7 . .
C34 C33 H33B 108.7 . .
H33A C33 H33B 107.6 . .
C35 C34 C33 110.2(6) . .
C35 C34 H34A 109.6 . .
C33 C34 H34A 109.6 . .
C35 C34 H34B 109.6 . .
C33 C34 H34B 109.6 . .
H34A C34 H34B 108.1 . .
N4 C35 C30 107.8(5) . .
N4 C35 C34 118.7(5) . .
C30 C35 C34 113.0(6) . .
N4 C35 H35 105.4 . .
C30 C35 H35 105.4 . .
C34 C35 H35 105.4 . .
N4 C36 C37 127.1(6) . .
N4 C36 H36 116.5 . .
C37 C36 H36 116.5 . .
C42 C37 C38 118.4(6) . .
C42 C37 C36 124.0(5) . .
C38 C37 C36 117.1(6) . .
C39 C38 C37 122.1(6) . .
C39 C38 H38 119.0 . .
C37 C38 H38 119.0 . .
C38 C39 C40 120.4(6) . .
C38 C39 H39 119.8 . .
C40 C39 H39 119.8 . .
C41 C40 C39 119.7(6) . .
C41 C40 H40 120.1 . .
C39 C40 H40 120.1 . .
C40 C41 O8 124.8(6) . .
C40 C41 C42 121.1(6) . .
O8 C41 C42 114.1(5) . .
O7 C42 C37 123.7(5) . .
O7 C42 C41 118.1(5) . .
C37 C42 C41 118.1(5) . .
O6 C43 H43A 109.5 . .
O6 C43 H43B 109.5 . .
H43A C43 H43B 109.5 . .
O6 C43 H43C 109.5 . .
H43A C43 H43C 109.5 . .
H43B C43 H43C 109.5 . .
O8 C44 H44A 109.5 . .
O8 C44 H44B 109.5 . .
H44A C44 H44B 109.5 . .
O8 C44 H44C 109.5 . .
H44A C44 H44C 109.5 . .
H44B C44 H44C 109.5 . .
O1 Dy1 O7 128.53(14) . .
O1 Dy1 O12 157.46(14) . .
O7 Dy1 O12 72.70(12) . .
O1 Dy1 O5 123.41(14) . .
O7 Dy1 O5 68.51(12) . .
O12 Dy1 O5 67.80(13) . .
O1 Dy1 O9 77.88(15) . .
O7 Dy1 O9 150.79(14) . .
O12 Dy1 O9 79.79(14) . .
O5 Dy1 O9 109.97(14) . .
O1 Dy1 O3 102.48(14) . .
O7 Dy1 O3 86.46(13) . .
O12 Dy1 O3 68.12(12) . .
O5 Dy1 O3 133.99(12) . .
O9 Dy1 O3 74.14(13) . .
O1 Dy1 O2 65.12(14) . .
O7 Dy1 O2 75.67(13) . .
O12 Dy1 O2 135.31(13) . .
O5 Dy1 O2 71.67(14) . .
O9 Dy1 O2 132.77(14) . .
O3 Dy1 O2 139.94(13) . .
O1 Dy1 O8 73.23(13) . .
O7 Dy1 O8 62.74(12) . .
O12 Dy1 O8 118.93(12) . .
O5 Dy1 O8 123.61(13) . .
O9 Dy1 O8 126.42(13) . .
O3 Dy1 O8 69.53(13) . .
O2 Dy1 O8 70.42(14) . .
O1 Dy1 O6 73.11(14) . .
O7 Dy1 O6 126.39(13) . .
O12 Dy1 O6 101.31(13) . .
O5 Dy1 O6 60.63(12) . .
O9 Dy1 O6 68.18(14) . .
O3 Dy1 O6 142.17(13) . .
O2 Dy1 O6 73.54(14) . .
O8 Dy1 O6 138.32(14) . .
O1 Dy1 Dy2 159.55(11) . .
O7 Dy1 Dy2 41.64(9) . .
O12 Dy1 Dy2 41.35(9) . .
O5 Dy1 Dy2 40.92(9) . .
O9 Dy1 Dy2 117.49(11) . .
O3 Dy1 Dy2 95.10(9) . .
O2 Dy1 Dy2 94.66(9) . .
O8 Dy1 Dy2 103.90(8) . .
O6 Dy1 Dy2 99.16(9) . .
O1 Dy1 Dy2 137.70(11) . 2_566
O7 Dy1 Dy2 69.11(10) . 2_566
O12 Dy1 Dy2 34.36(8) . 2_566
O5 Dy1 Dy2 98.45(9) . 2_566
O9 Dy1 Dy2 82.68(11) . 2_566
O3 Dy1 Dy2 35.57(9) . 2_566
O2 Dy1 Dy2 144.54(9) . 2_566
O8 Dy1 Dy2 89.47(9) . 2_566
O6 Dy1 Dy2 132.19(10) . 2_566
Dy2 Dy1 Dy2 61.275(9) . 2_566
O5 Dy2 O12 133.93(13) . 2_566
O5 Dy2 O12 69.47(13) . .
O12 Dy2 O12 72.05(13) 2_566 .
O5 Dy2 O7 69.31(13) . .
O12 Dy2 O7 76.12(12) 2_566 .
O12 Dy2 O7 73.19(13) . .
O5 Dy2 O3 147.58(12) . 2_566
O12 Dy2 O3 70.32(12) 2_566 2_566
O12 Dy2 O3 109.84(13) . 2_566
O7 Dy2 O3 142.86(12) . 2_566
O5 Dy2 N4 113.45(16) . .
O12 Dy2 N4 84.07(15) 2_566 .
O12 Dy2 N4 143.21(14) . .
O7 Dy2 N4 74.17(15) . .
O3 Dy2 N4 86.80(15) 2_566 .
O5 Dy2 O4 83.00(13) . 2_566
O12 Dy2 O4 117.52(13) 2_566 2_566
O12 Dy2 O4 84.50(12) . 2_566
O7 Dy2 O4 149.02(12) . 2_566
O3 Dy2 O4 64.92(12) 2_566 2_566
N4 Dy2 O4 131.99(14) . 2_566
O5 Dy2 N3 72.92(14) . .
O12 Dy2 N3 147.02(14) 2_566 .
O12 Dy2 N3 140.45(14) . .
O7 Dy2 N3 104.51(15) . .
O3 Dy2 N3 95.42(15) 2_566 .
N4 Dy2 N3 65.08(15) . .
O4 Dy2 N3 79.20(15) 2_566 .
O5 Dy2 Dy1 42.24(9) . .
O12 Dy2 Dy1 91.79(9) 2_566 .
O12 Dy2 Dy1 42.21(9) . .
O7 Dy2 Dy1 41.35(9) . .
O3 Dy2 Dy1 151.69(10) 2_566 .
N4 Dy2 Dy1 113.78(12) . .
O4 Dy2 Dy1 108.08(9) 2_566 .
N3 Dy2 Dy1 110.58(11) . .
O5 Dy2 Dy2 102.17(10) . 2_566
O12 Dy2 Dy2 36.11(9) 2_566 2_566
O12 Dy2 Dy2 35.94(8) . 2_566
O7 Dy2 Dy2 70.90(10) . 2_566
O3 Dy2 Dy2 90.14(9) 2_566 2_566
N4 Dy2 Dy2 115.62(11) . 2_566
O4 Dy2 Dy2 103.05(10) 2_566 2_566
N3 Dy2 Dy2 174.44(12) . 2_566
Dy1 Dy2 Dy2 63.927(9) . 2_566
O5 Dy2 Dy1 151.56(10) . 2_566
O12 Dy2 Dy1 35.20(9) 2_566 2_566
O12 Dy2 Dy1 83.30(9) . 2_566
O7 Dy2 Dy1 111.31(9) . 2_566
O3 Dy2 Dy1 37.02(9) 2_566 2_566
N4 Dy2 Dy1 93.17(12) . 2_566
O4 Dy2 Dy1 86.45(9) 2_566 2_566
N3 Dy2 Dy1 130.69(11) . 2_566
Dy1 Dy2 Dy1 118.725(9) . 2_566
Dy2 Dy2 Dy1 54.798(9) 2_566 2_566
C14 N1 C13 116.7(5) . .
C7 N2 C8 126.4(6) . .
C7 N2 H21 109.6 . .
C8 N2 H21 123.6 . .
C29 N3 C30 115.2(5) . .
C29 N3 Dy2 129.2(4) . .
C30 N3 Dy2 115.0(3) . .
C36 N4 C35 122.0(5) . .
C36 N4 Dy2 131.0(4) . .
C35 N4 Dy2 106.9(4) . .
O11 N5 O10 122.2(6) . .
O11 N5 O9 118.8(6) . .
O10 N5 O9 118.9(5) . .
O14 N6 O15 116.1(15) . .
O14 N6 O13 123.2(16) . .
O15 N6 O13 120.1(13) . .
C1 O1 Dy1 126.2(4) . .
C2 O2 C21 117.2(5) . .
C2 O2 Dy1 115.9(3) . .
C21 O2 Dy1 126.4(4) . .
C20 O3 Dy2 114.0(3) . 2_566
C20 O3 Dy1 132.8(3) . .
Dy2 O3 Dy1 107.42(14) 2_566 .
C19 O4 C22 117.0(4) . .
C19 O4 Dy2 110.6(3) . 2_566
C22 O4 Dy2 130.4(4) . 2_566
C23 O5 Dy2 134.8(4) . .
C23 O5 Dy1 128.2(3) . .
Dy2 O5 Dy1 96.84(13) . .
C28 O6 C43 117.4(5) . .
C28 O6 Dy1 116.8(3) . .
C43 O6 Dy1 125.2(4) . .
C42 O7 Dy1 128.3(3) . .
C42 O7 Dy2 134.3(3) . .
Dy1 O7 Dy2 97.01(13) . .
C41 O8 C44 115.7(5) . .
C41 O8 Dy1 116.6(3) . .
C44 O8 Dy1 127.4(3) . .
N5 O9 Dy1 132.2(4) . .
Dy2 O12 Dy2 107.95(13) 2_566 .
Dy2 O12 Dy1 110.44(13) 2_566 .
Dy2 O12 Dy1 96.44(14) . .
Dy2 O12 H121 109.9 2_566 .
Dy2 O12 H121 127.3 . .
Dy1 O12 H121 103.1 . .
O16C O16A O17B 46.4(17) . .
O16C O17B O17C 160(4) . .
O16C O17B O16A 53(2) . .
O17C O17B O16A 113(3) . .
O17B O16C O16A 81(3) . .

loop_
_geom_bond_atom_site_label_1
_geom_bond_atom_site_label_2
_geom_bond_distance
_geom_bond_site_symmetry_2
C1 O1 1.316(7) .
C1 C6 1.396(8) .
C1 C2 1.425(8) .
C2 O2 1.370(7) .
C2 C3 1.378(9) .
C3 C4 1.393(9) .
C3 H3 0.9300 .
C4 C5 1.357(9) .
C4 H4 0.9300 .
C5 C6 1.413(9) .
C5 H5 0.9300 .
C6 C7 1.432(9) .
C7 N2 1.286(8) .
C7 H7 0.9300 .
C8 N2 1.476(8) .
C8 C9 1.528(8) .
C8 C13 1.533(9) .
C8 H8 0.9800 .
C9 C10 1.506(10) .
C9 H9A 0.9700 .
C9 H9B 0.9700 .
C10 C11 1.506(11) .
C10 H10A 0.9700 .
C10 H10B 0.9700 .
C11 C12 1.512(9) .
C11 H11A 0.9700 .
C11 H11B 0.9700 .
C12 C13 1.521(9) .
C12 H12A 0.9700 .
C12 H12B 0.9700 .
C13 N1 1.478(7) .
C13 H13 0.9800 .
C14 N1 1.276(7) .
C14 C15 1.472(8) .
C14 H14 0.9300 .
C15 C20 1.391(8) .
C15 C16 1.406(8) .
C16 C17 1.370(8) .
C16 H16 0.9300 .
C17 C18 1.396(9) .
C17 H17 0.9300 .
C18 C19 1.376(8) .
C18 H18 0.9300 .
C19 O4 1.395(7) .
C19 C20 1.411(7) .
C20 O3 1.350(6) .
C21 O2 1.433(7) .
C21 H21A 0.9600 .
C21 H21B 0.9600 .
C21 H21C 0.9600 .
C22 O4 1.438(6) .
C22 H22A 0.9600 .
C22 H22B 0.9600 .
C22 H22C 0.9600 .
C23 O5 1.333(6) .
C23 C24 1.398(8) .
C23 C28 1.408(8) .
C24 C25 1.402(8) .
C24 C29 1.459(9) .
C25 C26 1.347(9) .
C25 H25 0.9300 .
C26 C27 1.388(9) .
C26 H26 0.9300 .
C27 C28 1.383(8) .
C27 H27 0.9300 .
C28 O6 1.381(7) .
C29 N3 1.286(7) .
C29 H29 0.9300 .
C30 N3 1.488(7) .
C30 C35 1.499(9) .
C30 C31 1.507(9) .
C30 H30 0.9800 .
C31 C32 1.514(9) .
C31 H31A 0.9700 .
C31 H31B 0.9700 .
C32 C33 1.500(10) .
C32 H32A 0.9700 .
C32 H32B 0.9700 .
C33 C34 1.530(9) .
C33 H33A 0.9700 .
C33 H33B 0.9700 .
C34 C35 1.506(8) .
C34 H34A 0.9700 .
C34 H34B 0.9700 .
C35 N4 1.482(7) .
C35 H35 0.9800 .
C36 N4 1.271(7) .
C36 C37 1.456(9) .
C36 H36 0.9300 .
C37 C42 1.402(8) .
C37 C38 1.404(8) .
C38 C39 1.342(10) .
C38 H38 0.9300 .
C39 C40 1.382(9) .
C39 H39 0.9300 .
C40 C41 1.369(8) .
C40 H40 0.9300 .
C41 O8 1.380(7) .
C41 C42 1.418(8) .
C42 O7 1.333(6) .
C43 O6 1.448(7) .
C43 H43A 0.9600 .
C43 H43B 0.9600 .
C43 H43C 0.9600 .
C44 O8 1.433(7) .
C44 H44A 0.9600 .
C44 H44B 0.9600 .
C44 H44C 0.9600 .
Dy1 O1 2.268(4) .
Dy1 O7 2.333(4) .
Dy1 O12 2.370(4) .
Dy1 O5 2.373(4) .
Dy1 O9 2.386(4) .
Dy1 O3 2.431(4) .
Dy1 O2 2.571(4) .
Dy1 O8 2.654(4) .
Dy1 O6 2.698(4) .
Dy1 Dy2 3.5046(4) .
Dy1 Dy2 3.8525(5) 2_566
Dy2 O5 2.312(4) .
Dy2 O12 2.321(3) 2_566
Dy2 O12 2.330(4) .
Dy2 O7 2.346(4) .
Dy2 O3 2.348(4) 2_566
Dy2 N4 2.421(5) .
Dy2 O4 2.495(4) 2_566
Dy2 N3 2.503(5) .
Dy2 Dy2 3.7611(6) 2_566
Dy2 Dy1 3.8525(5) 2_566
N2 H21 0.9096 .
N5 O11 1.217(7) .
N5 O10 1.236(7) .
N5 O9 1.284(7) .
N6 O14 1.092(12) .
N6 O15 1.181(12) .
N6 O13 1.186(12) .
O3 Dy2 2.348(4) 2_566
O4 Dy2 2.495(4) 2_566
O12 Dy2 2.321(3) 2_566
O12 H121 0.8450 .
O16A O16C 1.30(3) .
O16A O17B 1.61(4) .
O17A O16B 1.48(3) .
O17B O16C 1.18(4) .
O17B O17C 1.43(4) .

loop_
_geom_hbond_atom_site_label_D
_geom_hbond_atom_site_label_H
_geom_hbond_atom_site_label_A
_geom_hbond_distance_DH
_geom_hbond_distance_HA
_geom_hbond_distance_DA
_geom_hbond_angle_DHA
N2 H21 O1 0.91 1.81 2.610(6) 145.6
O12 H121 O10 0.85 2.04 2.834(6) 155.4
O12 H121 N5 0.85 2.68 3.323(6) 134.4
